data_1512005
loop_
_publ_author_name
'Sikora, Magdalena'
'Katrusiak, Andrzej'

_publ_section_title
;
 Pressure-Controlled Neutral--Ionic Transition and Disordering of
 NH&#x00B7;&#x00B7;&#x00B7;N Hydrogen Bonds in Pyrazole
;
_journal_issue 20
_journal_name_full 'The Journal of Physical Chemistry C'
_journal_page_first 10661
_journal_paper_doi 10.1021/jp401389v
_journal_volume 117
_journal_year 2013
_chemical_formula_moiety 'C3 H4 N2'
_chemical_formula_sum 'C3 H4 N2'
_chemical_formula_weight 68.08
_chemical_melting_point 341
_chemical_name_common pyrazole
_chemical_name_systematic
; 
pyrazole 
;
_space_group_IT_number 33
_symmetry_cell_setting orthorhombic
_symmetry_space_group_name_Hall 'P 2c -2n'
_symmetry_space_group_name_H-M 'P n a 21'
_atom_sites_solution_hydrogens geom
_atom_sites_solution_primary direct
_atom_sites_solution_secondary difmap
_audit_creation_method SHELXL-97
_cell_angle_alpha 90.00
_cell_angle_beta 90.00
_cell_angle_gamma 90.00
_cell_formula_units_Z 8
_cell_length_a 6.9155(4)
_cell_length_b 12.7076(6)
_cell_length_c 8.2322(4)
_cell_measurement_reflns_used 1097
_cell_measurement_temperature 210(2)
_cell_measurement_theta_max 27.94
_cell_measurement_theta_min 2.95
_cell_volume 723.44(6)
_computing_cell_refinement 'CrysAlisRED (Oxford Diffraction, 2004)'
_computing_data_collection 'CrysAlisCCD (Oxford Diffraction, 2004)'
_computing_data_reduction 'CrysAlisRED (Oxford Diffraction, 2004); REDSHABS (Katrusiak, A.  2003)'
_computing_molecular_graphics 'Mercury (Macrae et al., 2008))'
_computing_publication_material 'SHELXL--97 (Sheldrick, 1997)'
_computing_structure_refinement 'SHELXL--97 (Sheldrick, 1997)'
_computing_structure_solution 'SHELXS--97 (Sheldrick, 1997)'
_diffrn_ambient_temperature 210(2)
_diffrn_measured_fraction_theta_full 0.881
_diffrn_measured_fraction_theta_max 0.881
_diffrn_measurement_device_type 'KM-4 CCD'
_diffrn_measurement_method '\f- and \w-scans'
_diffrn_radiation_monochromator graphite
_diffrn_radiation_source 'fine-focus sealed tube'
_diffrn_radiation_type MoK\a
_diffrn_radiation_wavelength 0.71073
_diffrn_reflns_av_R_equivalents 0.0105
_diffrn_reflns_av_sigmaI/netI 0.0270
_diffrn_reflns_limit_h_max 8
_diffrn_reflns_limit_h_min -5
_diffrn_reflns_limit_k_max 16
_diffrn_reflns_limit_k_min -15
_diffrn_reflns_limit_l_max 10
_diffrn_reflns_limit_l_min -7
_diffrn_reflns_number 2036
_diffrn_reflns_theta_full 27.94
_diffrn_reflns_theta_max 27.94
_diffrn_reflns_theta_min 2.95
_exptl_absorpt_coefficient_mu 0.084
_exptl_absorpt_correction_T_max 0.971
_exptl_absorpt_correction_T_min 0.893
_exptl_absorpt_correction_type none
_exptl_absorpt_process_details
; 
Correction for absorption was made using XEMP (SHELXTL, 
Sheldrick (1990)).
;
_exptl_crystal_colour colourless
_exptl_crystal_density_diffrn 1.250
_exptl_crystal_density_method 'not measured'
_exptl_crystal_description plate
_exptl_crystal_F_000 288
_exptl_crystal_size_max 1.44
_exptl_crystal_size_mid 1.12
_exptl_crystal_size_min 0.35
_refine_diff_density_max 0.112
_refine_diff_density_min -0.220
_refine_diff_density_rms 0.046
_refine_ls_abs_structure_details 'Flack H D (1983), Acta Cryst. A39, 876-881'
_refine_ls_abs_structure_Flack -1(4)
_refine_ls_extinction_method none
_refine_ls_goodness_of_fit_ref 0.918
_refine_ls_hydrogen_treatment constr
_refine_ls_matrix_type full
_refine_ls_number_parameters 93
_refine_ls_number_reflns 1097
_refine_ls_number_restraints 1
_refine_ls_restrained_S_all 0.917
_refine_ls_R_factor_all 0.0436
_refine_ls_R_factor_gt 0.0339
_refine_ls_shift/su_max 0.000
_refine_ls_shift/su_mean 0.000
_refine_ls_structure_factor_coef Fsqd
_refine_ls_weighting_details 'calc w=1/[\s^2^(Fo^2^)+(0.0478P)^2^+0.0000P] where P=(Fo^2^+2Fc^2^)/3'
_refine_ls_weighting_scheme calc
_refine_ls_wR_factor_gt 0.0744
_refine_ls_wR_factor_ref 0.0768
_reflns_number_gt 860
_reflns_number_total 1097
_reflns_threshold_expression >2sigma(I)
_cod_data_source_file jp401389v_si_002.cif
_cod_data_source_block pyrazole_210K
_cod_depositor_comments
;
The following automatic conversions were performed:
'_atom_site_symetry_multiplicity' tag replaced with
'_atom_site_symmetry_multiplicity'.

Automatic conversion script
Id: cif_correct_tags 1440 2010-10-19 06:21:57Z saulius 
;
_cod_database_code 1512005

loop_
_symmetry_equiv_pos_as_xyz
'x, y, z'
'-x+1/2, y+1/2, z+1/2'
'x+1/2, -y+1/2, z'
'-x, -y, z+1/2'

loop_
_atom_site_label
_atom_site_type_symbol
_atom_site_fract_x
_atom_site_fract_y
_atom_site_fract_z
_atom_site_U_iso_or_equiv
_atom_site_adp_type
_atom_site_occupancy
_atom_site_symmetry_multiplicity
_atom_site_calc_flag
_atom_site_refinement_flags
N1 N -0.0010(2) 0.81478(13) 0.6448(3) 0.0347(5) Uani 1 1 d .
H1 H 0.0213 0.7736 0.5640 0.042 Uiso 0.84(4) 1 calc PR
N2 N -0.1188(2) 0.89927(15) 0.6381(3) 0.0347(5) Uani 1 1 d .
H2 H -0.1843 0.9215 0.5562 0.042 Uiso 0.29(3) 1 calc PR
N11 N 0.0144(2) 0.67925(12) 0.3628(3) 0.0358(5) Uani 1 1 d .
H11 H -0.0075 0.7182 0.4462 0.043 Uiso 0.16(4) 1 calc PR
N12 N 0.1422(2) 0.59942(13) 0.3497(3) 0.0337(5) Uani 1 1 d .
H12 H 0.2172 0.5792 0.4269 0.040 Uiso 0.71(3) 1 calc PR
C3 C -0.1112(3) 0.94036(19) 0.7862(3) 0.0323(6) Uani 1 1 d .
H3 H -0.1781 1.0004 0.8181 0.039 Uiso 1 1 calc R
C4 C 0.0091(2) 0.88248(14) 0.8874(4) 0.0312(6) Uani 1 1 d .
H4 H 0.0374 0.8951 0.9961 0.037 Uiso 1 1 calc R
C5 C 0.0766(3) 0.80281(17) 0.7916(3) 0.0334(6) Uani 1 1 d .
H5 H 0.1614 0.7498 0.8233 0.040 Uiso 1 1 calc R
C13 C 0.1377(3) 0.55567(18) 0.2022(3) 0.0336(6) Uani 1 1 d .
H13 H 0.2131 0.4997 0.1662 0.040 Uiso 1 1 calc R
C14 C 0.0022(2) 0.60850(16) 0.1146(4) 0.0349(6) Uani 1 1 d .
H14 H -0.0341 0.5962 0.0075 0.042 Uiso 1 1 calc R
C15 C -0.0698(3) 0.68419(17) 0.2181(3) 0.0358(6) Uani 1 1 d .
H15 H -0.1651 0.7325 0.1901 0.043 Uiso 1 1 calc R

loop_
_atom_site_aniso_label
_atom_site_aniso_U_11
_atom_site_aniso_U_22
_atom_site_aniso_U_33
_atom_site_aniso_U_23
_atom_site_aniso_U_13
_atom_site_aniso_U_12
N1 0.0406(12) 0.0335(10) 0.0300(12) -0.0052(11) 0.0040(10) 0.0006(7)
N2 0.0376(10) 0.0375(11) 0.0290(12) 0.0020(11) -0.0064(9) 0.0003(7)
N11 0.0388(12) 0.0394(11) 0.0293(13) -0.0055(10) -0.0013(11) 0.0004(7)
N12 0.0382(10) 0.0333(10) 0.0297(13) 0.0033(11) -0.0056(9) 0.0004(7)
C3 0.0387(12) 0.0262(10) 0.0321(14) -0.0030(12) -0.0001(12) 0.0002(9)
C4 0.0352(10) 0.0361(12) 0.0223(13) -0.0007(10) -0.0026(11) -0.0011(9)
C5 0.0334(11) 0.0385(13) 0.0284(12) 0.0043(12) -0.0029(11) 0.0018(9)
C13 0.0365(12) 0.0329(13) 0.0314(14) -0.0028(13) 0.0009(11) 0.0005(9)
C14 0.0356(11) 0.0407(12) 0.0283(15) -0.0049(11) -0.0069(11) -0.0039(9)
C15 0.0296(11) 0.0389(14) 0.0389(14) -0.0011(12) -0.0036(12) 0.0034(9)

loop_
_atom_type_symbol
_atom_type_description
_atom_type_scat_dispersion_real
_atom_type_scat_dispersion_imag
_atom_type_scat_source
C C 0.0033 0.0016 'International Tables Vol C Tables 4.2.6.8 and 6.1.1.4'
H H 0.0000 0.0000 'International Tables Vol C Tables 4.2.6.8 and 6.1.1.4'
N N 0.0061 0.0033 'International Tables Vol C Tables 4.2.6.8 and 6.1.1.4'

loop_
_geom_angle_atom_site_label_1
_geom_angle_atom_site_label_2
_geom_angle_atom_site_label_3
_geom_angle
C5 N1 N2 111.8(2)
C5 N1 H1 124.1
N2 N1 H1 124.1
C3 N2 N1 104.6(2)
C3 N2 H2 127.7
N1 N2 H2 127.7
C15 N11 N12 104.6(2)
C15 N11 H11 127.7
N12 N11 H11 127.7
C13 N12 N11 111.7(2)
C13 N12 H12 124.1
N11 N12 H12 124.1
N2 C3 C4 111.5(2)
N2 C3 H3 124.2
C4 C3 H3 124.2
C5 C4 C3 104.6(3)
C5 C4 H4 127.7
C3 C4 H4 127.7
N1 C5 C4 107.6(2)
N1 C5 H5 126.2
C4 C5 H5 126.2
N12 C13 C14 107.0(2)
N12 C13 H13 126.5
C14 C13 H13 126.5
C13 C14 C15 105.4(3)
C13 C14 H14 127.3
C15 C14 H14 127.3
N11 C15 C14 111.3(2)
N11 C15 H15 124.4
C14 C15 H15 124.4

loop_
_geom_bond_atom_site_label_1
_geom_bond_atom_site_label_2
_geom_bond_distance
N1 C5 1.331(4)
N1 N2 1.349(2)
N1 H1 0.8600
N2 C3 1.327(4)
N2 H2 0.8600
N11 C15 1.328(3)
N11 N12 1.349(2)
N11 H11 0.8600
N12 C13 1.336(4)
N12 H12 0.8600
C3 C4 1.388(3)
C3 H3 0.9300
C4 C5 1.365(3)
C4 H4 0.9300
C5 H5 0.9300
C13 C14 1.360(3)
C13 H13 0.9300
C14 C15 1.378(4)
C14 H14 0.9300
C15 H15 0.9300
